data_7218273
loop_
_publ_author_name
'Carter, Korey P.'
'Zulato, Cec\'ilia H. F.'
'Cahill, Christopher L.'

_publ_section_title
;
 Exploring supramolecular assembly and luminescent behavior in a series of
 RE-p-chlorobenzoic acid-1,10-phenanthroline complexes
;
_journal_issue 44
_journal_name_full CrystEngComm
_journal_page_first 10189
_journal_paper_doi 10.1039/C4CE01806K
_journal_volume 16
_journal_year 2014
_chemical_formula_sum 'C66 H44 Cl6 La2 N4 O14'
_chemical_formula_weight 1607.57
_space_group_crystal_system triclinic
_space_group_IT_number 2
_space_group_name_Hall '-P 1'
_space_group_name_H-M_alt 'P -1'
_symmetry_cell_setting triclinic
_symmetry_Int_Tables_number 2
_symmetry_space_group_name_Hall '-P 1'
_symmetry_space_group_name_H-M 'P -1'
_atom_sites_solution_hydrogens mixed
_audit_creation_method SHELXL-2013
_cell_angle_alpha 99.312(3)
_cell_angle_beta 100.740(4)
_cell_angle_gamma 96.354(4)
_cell_formula_units_Z 1
_cell_length_a 10.0914(5)
_cell_length_b 12.6143(6)
_cell_length_c 13.2987(6)
_cell_measurement_reflns_used 21900
_cell_measurement_temperature 293(2)
_cell_measurement_theta_max 45.288
_cell_measurement_theta_min 4.672
_cell_volume 1623.89(14)
_computing_cell_refinement 'SAINT, Bruker-AXS'
_computing_data_collection 'APEX, Bruker-AXS'
_computing_data_reduction 'SAINT, Bruker-AXS'
_computing_molecular_graphics 'Crystal Maker (Palmer, 2009)'
_computing_publication_material 'WINGX (Farrugia, 2012)'
_computing_structure_refinement 'SHELXL-2013 (Sheldrick, 2013)'
_computing_structure_solution 'SIR92 (Gualardi, 1994)'
_diffrn_ambient_temperature 293(2)
_diffrn_measured_fraction_theta_full 1.000
_diffrn_measured_fraction_theta_max 0.998
_diffrn_measurement_device_type 'Bruker APEX II CCD'
_diffrn_measurement_method 'omega scans'
_diffrn_radiation_probe x-ray
_diffrn_radiation_type MoK\a
_diffrn_radiation_wavelength 0.71073
_diffrn_reflns_av_R_equivalents 0.0451
_diffrn_reflns_av_unetI/netI 0.0554
_diffrn_reflns_Laue_measured_fraction_full 1.000
_diffrn_reflns_Laue_measured_fraction_max 0.998
_diffrn_reflns_limit_h_max 13
_diffrn_reflns_limit_h_min -13
_diffrn_reflns_limit_k_max 16
_diffrn_reflns_limit_k_min -16
_diffrn_reflns_limit_l_max 17
_diffrn_reflns_limit_l_min -17
_diffrn_reflns_number 21899
_diffrn_reflns_point_group_measured_fraction_full 1.000
_diffrn_reflns_point_group_measured_fraction_max 0.998
_diffrn_reflns_theta_full 25.500
_diffrn_reflns_theta_max 27.632
_diffrn_reflns_theta_min 1.586
_diffrn_source 'fine-focus sealed tube'
_exptl_absorpt_coefficient_mu 1.613
_exptl_absorpt_correction_T_max 0.7456
_exptl_absorpt_correction_T_min 0.6783
_exptl_absorpt_correction_type empirical
_exptl_absorpt_process_details 'SADABS, Bruker-AXS (2008)'
_exptl_crystal_colour Colorless
_exptl_crystal_density_diffrn 1.644
_exptl_crystal_description Plate
_exptl_crystal_F_000 796
_exptl_crystal_size_max 0.15
_exptl_crystal_size_mid 0.12
_exptl_crystal_size_min 0.10
_refine_diff_density_max 0.521
_refine_diff_density_min -0.544
_refine_diff_density_rms 0.087
_refine_ls_extinction_method none
_refine_ls_goodness_of_fit_ref 1.013
_refine_ls_hydrogen_treatment mixed
_refine_ls_matrix_type full
_refine_ls_number_parameters 423
_refine_ls_number_reflns 7553
_refine_ls_number_restraints 2
_refine_ls_restrained_S_all 1.013
_refine_ls_R_factor_all 0.0508
_refine_ls_R_factor_gt 0.0347
_refine_ls_shift/su_max 0.002
_refine_ls_shift/su_mean 0.000
_refine_ls_structure_factor_coef Fsqd
_refine_ls_weighting_details 'w=1/[\s^2^(Fo^2^)+(0.0250P)^2^+0.0180P] where P=(Fo^2^+2Fc^2^)/3'
_refine_ls_weighting_scheme calc
_refine_ls_wR_factor_gt 0.0603
_refine_ls_wR_factor_ref 0.0659
_reflns_Friedel_coverage 0.000
_reflns_number_gt 6092
_reflns_number_total 7553
_reflns_threshold_expression 'I > 2\s(I)'
_cod_data_source_file c4ce01806k2.cif
_cod_data_source_block Compound_1
_cod_depositor_comments 'Adding full bibliography for 7218273--7218283.cif.'
_cod_database_code 7218273
_shelx_space_group_comment
;
The symmetry employed for this shelxl refinement is uniquely defined
by the following loop, which should always be used as a source of
symmetry information in preference to the above space-group names.
They are only intended as comments.
;
_shelxl_version_number 2013-4

loop_
_space_group_symop_operation_xyz
'x, y, z'
'-x, -y, -z'

loop_
_atom_site_label
_atom_site_type_symbol
_atom_site_fract_x
_atom_site_fract_y
_atom_site_fract_z
_atom_site_U_iso_or_equiv
_atom_site_adp_type
_atom_site_occupancy
_atom_site_site_symmetry_order
_atom_site_calc_flag
_atom_site_refinement_flags_posn
_atom_site_refinement_flags_adp
La1 La 0.15010(2) 0.12744(2) 0.99909(2) 0.02853(6) Uani 1 1 d . .
Cl1 Cl -0.64285(10) 0.08804(10) 0.54766(9) 0.0761(3) Uani 1 1 d . .
Cl2 Cl -0.07004(12) -0.27970(11) 0.33720(7) 0.0860(4) Uani 1 1 d . .
Cl3 Cl 0.74914(18) 0.44509(12) 1.58956(11) 0.1352(7) Uani 1 1 d . .
O2 O 0.1319(2) -0.05218(16) 1.05850(16) 0.0419(5) Uani 1 1 d . .
OW1 O 0.3553(2) 0.05028(19) 0.94572(19) 0.0453(6) Uani 1 1 d D .
O3 O 0.0905(2) -0.00415(17) 0.82807(16) 0.0447(6) Uani 1 1 d . .
O1 O -0.0417(2) 0.18919(16) 0.87978(17) 0.0430(5) Uani 1 1 d . .
O4 O 0.0551(2) 0.14335(17) 1.15551(16) 0.0494(6) Uani 1 1 d . .
O5 O 0.3589(2) 0.20397(18) 1.13128(17) 0.0481(6) Uani 1 1 d . .
O6 O 0.5570(2) 0.15571(18) 1.1045(2) 0.0553(6) Uani 1 1 d . .
N2 N 0.2786(3) 0.2837(2) 0.9146(2) 0.0384(6) Uani 1 1 d . .
C14 C -0.2649(3) 0.1057(2) 0.7938(2) 0.0336(7) Uani 1 1 d . .
C12 C 0.1992(3) 0.4224(2) 1.0260(2) 0.0366(7) Uani 1 1 d . .
N1 N 0.1314(3) 0.34339(19) 1.06342(19) 0.0363(6) Uani 1 1 d . .
C11 C 0.2747(3) 0.3915(2) 0.9478(2) 0.0384(8) Uani 1 1 d . .
C20 C 0.0109(3) -0.0906(3) 0.7920(2) 0.0371(7) Uani 1 1 d . .
C27 C 0.4860(3) 0.2033(2) 1.1594(3) 0.0421(8) Uani 1 1 d . .
C21 C -0.0080(3) -0.1385(2) 0.6787(2) 0.0347(7) Uani 1 1 d . .
C13 C -0.1390(3) 0.1166(2) 0.8768(2) 0.0349(7) Uani 1 1 d . .
C15 C -0.2625(3) 0.1598(3) 0.7109(2) 0.0424(8) Uani 1 1 d . .
H15 H -0.1821 0.2013 0.7071 0.051 Uiso 1 1 calc R U
C18 C -0.5006(3) 0.0365(3) 0.7216(3) 0.0505(9) Uani 1 1 d . .
H18 H -0.5810 -0.0055 0.7245 0.061 Uiso 1 1 calc R U
C17 C -0.4956(3) 0.0915(3) 0.6413(3) 0.0477(9) Uani 1 1 d . .
C7 C 0.3433(4) 0.4728(3) 0.9067(3) 0.0525(9) Uani 1 1 d . .
C4 C 0.1923(4) 0.5336(2) 1.0593(3) 0.0478(9) Uani 1 1 d . .
C16 C -0.3770(3) 0.1528(3) 0.6345(3) 0.0498(9) Uani 1 1 d . .
H16 H -0.3745 0.1889 0.5791 0.060 Uiso 1 1 calc R U
C24 C -0.0457(3) -0.2255(3) 0.4696(2) 0.0481(9) Uani 1 1 d . .
C1 C 0.0569(3) 0.3740(3) 1.1320(3) 0.0468(8) Uani 1 1 d . .
H1 H 0.0104 0.3201 1.1578 0.056 Uiso 1 1 calc R U
C10 C 0.3487(4) 0.2573(3) 0.8429(3) 0.0518(9) Uani 1 1 d . .
H10 H 0.3520 0.1840 0.8208 0.062 Uiso 1 1 calc R U
C25 C -0.1165(4) -0.2762(3) 0.5304(3) 0.0546(10) Uani 1 1 d . .
H25 H -0.1769 -0.3397 0.5018 0.065 Uiso 1 1 calc R U
C28 C 0.5523(3) 0.2653(3) 1.2662(3) 0.0471(9) Uani 1 1 d . .
C19 C -0.3849(3) 0.0442(3) 0.7981(3) 0.0458(8) Uani 1 1 d . .
H19 H -0.3880 0.0075 0.8531 0.055 Uiso 1 1 calc R U
C3 C 0.1118(4) 0.5609(3) 1.1318(3) 0.0594(11) Uani 1 1 d . .
H3 H 0.1051 0.6333 1.1551 0.071 Uiso 1 1 calc R U
C26 C -0.0975(3) -0.2324(3) 0.6345(3) 0.0477(9) Uani 1 1 d . .
H26 H -0.1460 -0.2668 0.6760 0.057 Uiso 1 1 calc R U
C8 C 0.4152(4) 0.4395(3) 0.8299(3) 0.0657(11) Uani 1 1 d . .
H8 H 0.4607 0.4911 0.8008 0.079 Uiso 1 1 calc R U
C22 C 0.0637(3) -0.0884(3) 0.6152(3) 0.0469(8) Uani 1 1 d . .
H22 H 0.1244 -0.0249 0.6433 0.056 Uiso 1 1 calc R U
C2 C 0.0435(4) 0.4812(3) 1.1681(3) 0.0551(10) Uani 1 1 d . .
H2 H -0.0110 0.4980 1.2159 0.066 Uiso 1 1 calc R U
C9 C 0.4194(4) 0.3329(3) 0.7975(3) 0.0654(11) Uani 1 1 d . .
H9 H 0.4674 0.3102 0.7467 0.078 Uiso 1 1 calc R U
C5 C 0.2640(4) 0.6130(3) 1.0175(3) 0.0674(12) Uani 1 1 d . .
H5 H 0.2609 0.6861 1.0408 0.081 Uiso 1 1 calc R U
C33 C 0.6925(4) 0.2847(3) 1.2985(4) 0.0743(13) Uani 1 1 d . .
H33 H 0.7472 0.2593 1.2535 0.089 Uiso 1 1 calc R U
C23 C 0.0451(4) -0.1324(3) 0.5106(3) 0.0537(9) Uani 1 1 d . .
H23 H 0.0936 -0.0992 0.4683 0.064 Uiso 1 1 calc R U
C6 C 0.3358(4) 0.5849(3) 0.9453(4) 0.0690(12) Uani 1 1 d . .
H6 H 0.3820 0.6388 0.9194 0.083 Uiso 1 1 calc R U
C32 C 0.7516(5) 0.3414(4) 1.3972(4) 0.0940(17) Uani 1 1 d . .
H32 H 0.8461 0.3551 1.4181 0.113 Uiso 1 1 calc R U
C29 C 0.4764(4) 0.3039(4) 1.3347(3) 0.0788(13) Uani 1 1 d . .
H29 H 0.3819 0.2925 1.3141 0.095 Uiso 1 1 calc R U
C30 C 0.5361(5) 0.3595(4) 1.4342(4) 0.0956(16) Uani 1 1 d . .
H30 H 0.4823 0.3842 1.4801 0.115 Uiso 1 1 calc R U
C31 C 0.6730(6) 0.3773(4) 1.4639(4) 0.0828(15) Uani 1 1 d . .
HW1 H 0.438(3) 0.083(3) 0.993(2) 0.076(13) Uiso 1 1 d D .
HW2 H 0.364(4) -0.0212(18) 0.920(3) 0.101(16) Uiso 1 1 d D .

loop_
_atom_site_aniso_label
_atom_site_aniso_U_11
_atom_site_aniso_U_22
_atom_site_aniso_U_33
_atom_site_aniso_U_23
_atom_site_aniso_U_13
_atom_site_aniso_U_12
La1 0.03469(10) 0.02224(9) 0.03088(10) 0.00672(7) 0.01019(7) 0.00535(6)
Cl1 0.0538(6) 0.0954(8) 0.0698(7) 0.0178(6) -0.0098(5) 0.0059(6)
Cl2 0.0764(7) 0.1305(11) 0.0361(5) -0.0121(6) 0.0100(5) -0.0053(7)
Cl3 0.1746(16) 0.1013(11) 0.0822(9) 0.0044(8) -0.0611(10) -0.0145(10)
O2 0.0535(14) 0.0364(12) 0.0451(13) 0.0197(10) 0.0163(11) 0.0185(10)
OW1 0.0432(14) 0.0413(14) 0.0551(16) 0.0084(12) 0.0156(12) 0.0140(11)
O3 0.0561(15) 0.0379(13) 0.0384(13) -0.0030(10) 0.0176(11) 0.0018(11)
O1 0.0447(13) 0.0305(12) 0.0511(14) 0.0144(10) 0.0001(11) 0.0005(10)
O4 0.0756(17) 0.0381(13) 0.0400(13) 0.0051(11) 0.0295(12) 0.0054(12)
O5 0.0426(14) 0.0473(14) 0.0500(14) 0.0035(11) 0.0029(11) 0.0076(11)
O6 0.0469(15) 0.0444(14) 0.0755(18) 0.0072(13) 0.0174(13) 0.0080(11)
N2 0.0423(16) 0.0326(14) 0.0430(16) 0.0115(12) 0.0116(13) 0.0055(12)
C14 0.0402(18) 0.0247(15) 0.0386(18) 0.0074(13) 0.0115(14) 0.0085(13)
C12 0.0409(18) 0.0254(16) 0.0377(18) 0.0042(14) -0.0041(15) 0.0039(13)
N1 0.0446(16) 0.0292(14) 0.0350(14) 0.0054(11) 0.0063(12) 0.0096(12)
C11 0.0382(18) 0.0315(17) 0.0417(19) 0.0125(15) -0.0033(15) -0.0002(14)
C20 0.0445(19) 0.0350(18) 0.0367(18) 0.0071(15) 0.0159(15) 0.0132(15)
C27 0.041(2) 0.0304(18) 0.055(2) 0.0150(16) 0.0061(17) 0.0007(15)
C21 0.0360(17) 0.0369(17) 0.0349(17) 0.0074(14) 0.0140(14) 0.0087(14)
C13 0.0475(19) 0.0234(15) 0.0378(18) 0.0050(13) 0.0146(15) 0.0140(14)
C15 0.0394(19) 0.046(2) 0.0429(19) 0.0154(16) 0.0099(16) -0.0009(15)
C18 0.039(2) 0.048(2) 0.066(2) 0.0178(19) 0.0136(18) 0.0012(16)
C17 0.041(2) 0.049(2) 0.049(2) 0.0046(17) 0.0038(17) 0.0080(16)
C7 0.052(2) 0.042(2) 0.063(2) 0.0211(18) 0.0058(19) -0.0007(17)
C4 0.057(2) 0.0234(17) 0.054(2) 0.0046(16) -0.0090(18) 0.0058(15)
C16 0.053(2) 0.056(2) 0.041(2) 0.0201(17) 0.0071(18) 0.0022(18)
C24 0.042(2) 0.064(2) 0.0338(18) -0.0004(17) 0.0048(16) 0.0074(17)
C1 0.059(2) 0.0381(19) 0.044(2) 0.0067(16) 0.0089(18) 0.0149(17)
C10 0.060(2) 0.044(2) 0.059(2) 0.0168(18) 0.023(2) 0.0104(17)
C25 0.052(2) 0.059(2) 0.044(2) -0.0029(18) 0.0079(18) -0.0103(18)
C28 0.042(2) 0.0372(19) 0.058(2) 0.0148(17) -0.0020(18) 0.0003(15)
C19 0.048(2) 0.042(2) 0.056(2) 0.0227(17) 0.0162(18) 0.0083(16)
C3 0.081(3) 0.033(2) 0.053(2) -0.0079(18) -0.010(2) 0.0241(19)
C26 0.045(2) 0.057(2) 0.0401(19) 0.0070(17) 0.0162(16) -0.0041(17)
C8 0.063(3) 0.059(3) 0.080(3) 0.034(2) 0.018(2) -0.009(2)
C22 0.056(2) 0.042(2) 0.041(2) 0.0053(16) 0.0159(17) -0.0022(16)
C2 0.074(3) 0.047(2) 0.044(2) -0.0015(18) 0.0049(19) 0.029(2)
C9 0.068(3) 0.070(3) 0.072(3) 0.028(2) 0.037(2) 0.011(2)
C5 0.080(3) 0.028(2) 0.084(3) 0.008(2) -0.002(3) 0.0009(19)
C33 0.047(2) 0.075(3) 0.088(3) 0.006(3) -0.012(2) 0.010(2)
C23 0.065(2) 0.061(2) 0.040(2) 0.0118(18) 0.0240(19) 0.0010(19)
C6 0.076(3) 0.033(2) 0.093(3) 0.026(2) 0.004(3) -0.0103(19)
C32 0.061(3) 0.084(4) 0.110(4) 0.012(3) -0.041(3) 0.003(3)
C29 0.046(2) 0.107(4) 0.065(3) -0.009(3) -0.004(2) -0.006(2)
C30 0.085(4) 0.116(4) 0.066(3) -0.008(3) 0.004(3) -0.009(3)
C31 0.097(4) 0.063(3) 0.069(3) 0.015(2) -0.026(3) -0.006(3)

loop_
_atom_type_symbol
_atom_type_description
_atom_type_scat_dispersion_real
_atom_type_scat_dispersion_imag
_atom_type_scat_source
C C 0.0033 0.0016 'International Tables Vol C Tables 4.2.6.8 and 6.1.1.4'
H H 0.0000 0.0000 'International Tables Vol C Tables 4.2.6.8 and 6.1.1.4'
N N 0.0061 0.0033 'International Tables Vol C Tables 4.2.6.8 and 6.1.1.4'
O O 0.0106 0.0060 'International Tables Vol C Tables 4.2.6.8 and 6.1.1.4'
Cl Cl 0.1484 0.1585 'International Tables Vol C Tables 4.2.6.8 and 6.1.1.4'
La La -0.2871 2.4523 'International Tables Vol C Tables 4.2.6.8 and 6.1.1.4'

loop_
_geom_angle_atom_site_label_1
_geom_angle_atom_site_label_2
_geom_angle_atom_site_label_3
_geom_angle
_geom_angle_site_symmetry_1
_geom_angle_site_symmetry_3
O4 La1 O5 80.41(8) . .
O4 La1 O2 70.20(7) . .
O5 La1 O2 93.38(7) . .
O4 La1 O3 133.10(7) . .
O5 La1 O3 136.44(7) . .
O2 La1 O3 78.35(7) . .
O4 La1 O1 98.41(8) . .
O5 La1 O1 140.08(7) . .
O2 La1 O1 124.07(7) . .
O3 La1 O1 71.43(7) . .
O4 La1 OW1 134.86(8) . .
O5 La1 OW1 69.83(8) . .
O2 La1 OW1 78.32(7) . .
O3 La1 OW1 66.61(8) . .
O1 La1 OW1 126.22(8) . .
O4 La1 N2 130.42(8) . .
O5 La1 N2 75.51(7) . .
O2 La1 N2 152.46(7) . .
O3 La1 N2 92.33(7) . .
O1 La1 N2 75.51(7) . .
OW1 La1 N2 74.21(8) . .
O4 La1 N1 71.95(7) . .
O5 La1 N1 73.45(7) . .
O2 La1 N1 141.48(7) . .
O3 La1 N1 135.58(7) . .
O1 La1 N1 68.45(7) . .
OW1 La1 N1 126.67(8) . .
N2 La1 N1 59.93(8) . .
O4 La1 O2 71.15(7) . 2_557
O5 La1 O2 151.56(7) . 2_557
O2 La1 O2 77.23(7) . 2_557
O3 La1 O2 68.54(7) . 2_557
O1 La1 O2 48.33(6) . 2_557
OW1 La1 O2 132.15(7) . 2_557
N2 La1 O2 123.64(7) . 2_557
N1 La1 O2 97.16(7) . 2_557
O4 La1 C13 87.08(8) . .
O5 La1 C13 157.07(7) . .
O2 La1 C13 100.39(8) . .
O3 La1 C13 65.06(7) . .
O1 La1 C13 23.93(7) . .
OW1 La1 C13 130.79(8) . .
N2 La1 C13 98.91(8) . .
N1 La1 C13 84.46(7) . .
O2 La1 C13 24.74(6) 2_557 .
O4 La1 La1 65.00(5) . 2_557
O5 La1 La1 129.01(5) . 2_557
O2 La1 La1 41.20(5) . 2_557
O3 La1 La1 68.36(5) . 2_557
O1 La1 La1 83.62(5) . 2_557
OW1 La1 La1 109.34(6) . 2_557
N2 La1 La1 155.36(5) . 2_557
N1 La1 La1 123.78(5) . 2_557
O2 La1 La1 36.03(4) 2_557 2_557
C13 La1 La1 59.69(6) . 2_557
C13 O2 La1 156.9(2) 2_557 .
C13 O2 La1 87.47(18) 2_557 2_557
La1 O2 La1 102.77(7) . 2_557
La1 OW1 HW1 111(2) . .
La1 OW1 HW2 129(3) . .
HW1 OW1 HW2 108(3) . .
C20 O3 La1 135.4(2) . .
C13 O1 La1 100.91(18) . .
C20 O4 La1 143.8(2) 2_557 .
C27 O5 La1 146.0(2) . .
C10 N2 C11 117.9(3) . .
C10 N2 La1 120.9(2) . .
C11 N2 La1 121.2(2) . .
C19 C14 C15 118.7(3) . .
C19 C14 C13 121.6(3) . .
C15 C14 C13 119.7(3) . .
N1 C12 C4 121.7(3) . .
N1 C12 C11 118.8(3) . .
C4 C12 C11 119.4(3) . .
C1 N1 C12 117.5(3) . .
C1 N1 La1 121.5(2) . .
C12 N1 La1 120.99(19) . .
N2 C11 C7 121.6(3) . .
N2 C11 C12 119.0(3) . .
C7 C11 C12 119.3(3) . .
O3 C20 O4 124.9(3) . 2_557
O3 C20 C21 118.8(3) . .
O4 C20 C21 116.2(3) 2_557 .
O6 C27 O5 124.6(3) . .
O6 C27 C28 119.2(3) . .
O5 C27 C28 116.2(3) . .
C26 C21 C22 118.4(3) . .
C26 C21 C20 121.1(3) . .
C22 C21 C20 120.5(3) . .
O1 C13 O2 121.6(3) . 2_557
O1 C13 C14 118.5(3) . .
O2 C13 C14 119.9(3) 2_557 .
O1 C13 La1 55.16(15) . .
O2 C13 La1 67.80(16) 2_557 .
C14 C13 La1 165.7(2) . .
C16 C15 C14 121.0(3) . .
C16 C15 H15 119.5 . .
C14 C15 H15 119.5 . .
C17 C18 C19 119.3(3) . .
C17 C18 H18 120.4 . .
C19 C18 H18 120.4 . .
C18 C17 C16 121.3(3) . .
C18 C17 Cl1 119.8(3) . .
C16 C17 Cl1 118.9(3) . .
C8 C7 C11 117.7(3) . .
C8 C7 C6 123.4(3) . .
C11 C7 C6 118.9(4) . .
C3 C4 C12 118.1(3) . .
C3 C4 C5 122.2(3) . .
C12 C4 C5 119.7(4) . .
C15 C16 C17 119.0(3) . .
C15 C16 H16 120.5 . .
C17 C16 H16 120.5 . .
C25 C24 C23 121.3(3) . .
C25 C24 Cl2 119.6(3) . .
C23 C24 Cl2 119.1(3) . .
N1 C1 C2 124.5(3) . .
N1 C1 H1 117.8 . .
C2 C1 H1 117.8 . .
N2 C10 C9 124.1(3) . .
N2 C10 H10 117.9 . .
C9 C10 H10 117.9 . .
C24 C25 C26 119.2(3) . .
C24 C25 H25 120.4 . .
C26 C25 H25 120.4 . .
C29 C28 C33 117.8(4) . .
C29 C28 C27 121.1(3) . .
C33 C28 C27 121.1(4) . .
C14 C19 C18 120.7(3) . .
C14 C19 H19 119.6 . .
C18 C19 H19 119.6 . .
C2 C3 C4 119.7(3) . .
C2 C3 H3 120.1 . .
C4 C3 H3 120.1 . .
C25 C26 C21 121.5(3) . .
C25 C26 H26 119.3 . .
C21 C26 H26 119.3 . .
C9 C8 C7 120.6(3) . .
C9 C8 H8 119.7 . .
C7 C8 H8 119.7 . .
C23 C22 C21 120.3(3) . .
C23 C22 H22 119.8 . .
C21 C22 H22 119.8 . .
C3 C2 C1 118.4(4) . .
C3 C2 H2 120.8 . .
C1 C2 H2 120.8 . .
C8 C9 C10 118.0(4) . .
C8 C9 H9 121.0 . .
C10 C9 H9 121.0 . .
C6 C5 C4 121.2(4) . .
C6 C5 H5 119.4 . .
C4 C5 H5 119.4 . .
C32 C33 C28 120.2(4) . .
C32 C33 H33 119.9 . .
C28 C33 H33 119.9 . .
C24 C23 C22 119.4(3) . .
C24 C23 H23 120.3 . .
C22 C23 H23 120.3 . .
C5 C6 C7 121.4(4) . .
C5 C6 H6 119.3 . .
C7 C6 H6 119.3 . .
C31 C32 C33 120.4(4) . .
C31 C32 H32 119.8 . .
C33 C32 H32 119.8 . .
C28 C29 C30 121.8(4) . .
C28 C29 H29 119.1 . .
C30 C29 H29 119.1 . .
C31 C30 C29 119.3(5) . .
C31 C30 H30 120.4 . .
C29 C30 H30 120.4 . .
C30 C31 C32 120.5(5) . .
C30 C31 Cl3 119.7(5) . .
C32 C31 Cl3 119.8(4) . .

loop_
_geom_bond_atom_site_label_1
_geom_bond_atom_site_label_2
_geom_bond_distance
_geom_bond_site_symmetry_2
La1 O4 2.437(2) .
La1 O5 2.466(2) .
La1 O2 2.517(2) .
La1 O3 2.517(2) .
La1 O1 2.542(2) .
La1 OW1 2.551(2) .
La1 N2 2.743(2) .
La1 N1 2.758(2) .
La1 O2 2.818(2) 2_557
La1 C13 3.041(3) .
Cl1 C17 1.743(3) .
Cl2 C24 1.744(3) .
Cl3 C31 1.741(5) .
O2 C13 1.274(3) 2_557
O2 La1 2.818(2) 2_557
OW1 HW1 0.954(19) .
OW1 HW2 0.931(19) .
O3 C20 1.249(4) .
O1 C13 1.256(3) .
O4 C20 1.264(3) 2_557
O5 C27 1.268(4) .
O6 C27 1.247(4) .
N2 C10 1.313(4) .
N2 C11 1.367(4) .
C14 C19 1.380(4) .
C14 C15 1.390(4) .
C14 C13 1.497(4) .
C12 N1 1.359(4) .
C12 C4 1.414(4) .
C12 C11 1.430(4) .
N1 C1 1.323(4) .
C11 C7 1.413(4) .
C20 O4 1.264(3) 2_557
C20 C21 1.499(4) .
C27 C28 1.500(5) .
C21 C26 1.379(4) .
C21 C22 1.392(4) .
C13 O2 1.274(3) 2_557
C15 C16 1.373(4) .
C15 H15 0.9300 .
C18 C17 1.369(5) .
C18 C19 1.381(4) .
C18 H18 0.9300 .
C17 C16 1.376(4) .
C7 C8 1.396(5) .
C7 C6 1.439(5) .
C4 C3 1.398(5) .
C4 C5 1.416(5) .
C16 H16 0.9300 .
C24 C25 1.362(5) .
C24 C23 1.373(5) .
C1 C2 1.390(4) .
C1 H1 0.9300 .
C10 C9 1.406(5) .
C10 H10 0.9300 .
C25 C26 1.374(4) .
C25 H25 0.9300 .
C28 C29 1.361(5) .
C28 C33 1.382(5) .
C19 H19 0.9300 .
C3 C2 1.359(5) .
C3 H3 0.9300 .
C26 H26 0.9300 .
C8 C9 1.352(5) .
C8 H8 0.9300 .
C22 C23 1.382(4) .
C22 H22 0.9300 .
C2 H2 0.9300 .
C9 H9 0.9300 .
C5 C6 1.335(6) .
C5 H5 0.9300 .
C33 C32 1.379(6) .
C33 H33 0.9300 .
C23 H23 0.9300 .
C6 H6 0.9300 .
C32 C31 1.353(7) .
C32 H32 0.9300 .
C29 C30 1.384(6) .
C29 H29 0.9300 .
C30 C31 1.347(6) .
C30 H30 0.9300 .
